data_4070623
loop_
_publ_author_name
'Majumder, Supriyo'
'Odom, Aaron L.'

_publ_section_title
;
 Group-4 Dipyrrolylmethane Complexes in Intramolecular Olefin
 Hydroamination
;
_journal_issue 6
_journal_name_full Organometallics
_journal_page_first 1174
_journal_paper_doi 10.1021/om700883a
_journal_volume 27
_journal_year 2008
_chemical_formula_sum 'C30 H48 N8 Zr2'
_chemical_formula_weight 703.20
_chemical_name_systematic
; 
 ? 
;
_space_group_IT_number 14
_symmetry_cell_setting monoclinic
_symmetry_space_group_name_Hall '-P 2yn'
_symmetry_space_group_name_H-M 'P 1 21/n 1'
_atom_sites_solution_hydrogens geom
_atom_sites_solution_primary direct
_atom_sites_solution_secondary difmap
_audit_creation_method SHELXL-97
_cell_angle_alpha 90.00
_cell_angle_beta 100.392(5)
_cell_angle_gamma 90.00
_cell_formula_units_Z 4
_cell_length_a 10.892(3)
_cell_length_b 16.012(4)
_cell_length_c 18.471(5)
_cell_measurement_temperature 173(2)
_cell_volume 3168.6(15)
_computing_cell_refinement 'Bruker SMART'
_computing_data_collection 'Bruker SMART'
_computing_data_reduction 'Bruker SHELXTL'
_computing_molecular_graphics 'Bruker SHELXTL'
_computing_publication_material 'Bruker SHELXTL'
_computing_structure_refinement 'SHELXL-97 (Sheldrick, 1997)'
_computing_structure_solution 'SHELXS-97 (Sheldrick, 1990)'
_diffrn_ambient_temperature 173(2)
_diffrn_measured_fraction_theta_full 0.999
_diffrn_measured_fraction_theta_max 0.999
_diffrn_measurement_device_type 'CCD area detector'
_diffrn_measurement_method 'phi and omega scans'
_diffrn_radiation_monochromator graphite
_diffrn_radiation_source 'fine-focus sealed tube'
_diffrn_radiation_type MoK\a
_diffrn_radiation_wavelength 0.71073
_diffrn_reflns_av_R_equivalents 0.0492
_diffrn_reflns_av_sigmaI/netI 0.0326
_diffrn_reflns_limit_h_max 12
_diffrn_reflns_limit_h_min -12
_diffrn_reflns_limit_k_max 17
_diffrn_reflns_limit_k_min -17
_diffrn_reflns_limit_l_max 20
_diffrn_reflns_limit_l_min -20
_diffrn_reflns_number 26880
_diffrn_reflns_theta_full 23.31
_diffrn_reflns_theta_max 23.31
_diffrn_reflns_theta_min 1.70
_exptl_absorpt_coefficient_mu 0.691
_exptl_absorpt_correction_T_max 0.8089
_exptl_absorpt_correction_T_min 0.7197
_exptl_absorpt_correction_type empirical
_exptl_crystal_density_diffrn 1.474
_exptl_crystal_density_method 'not measured'
_exptl_crystal_F_000 1456
_refine_diff_density_max 0.601
_refine_diff_density_min -0.562
_refine_diff_density_rms 0.085
_refine_ls_extinction_coef 0.00078(16)
_refine_ls_extinction_expression Fc^*^=kFc[1+0.001xFc^2^\l^3^/sin(2\q)]^-1/4^
_refine_ls_extinction_method SHELXL
_refine_ls_goodness_of_fit_ref 1.045
_refine_ls_hydrogen_treatment mixed
_refine_ls_matrix_type full
_refine_ls_number_parameters 362
_refine_ls_number_reflns 4578
_refine_ls_number_restraints 0
_refine_ls_restrained_S_all 1.045
_refine_ls_R_factor_all 0.0437
_refine_ls_R_factor_gt 0.0349
_refine_ls_shift/su_max 0.000
_refine_ls_shift/su_mean 0.000
_refine_ls_structure_factor_coef Fsqd
_refine_ls_weighting_details 'calc w=1/[\s^2^(Fo^2^)+(0.0413P)^2^+8.9385P] where P=(Fo^2^+2Fc^2^)/3'
_refine_ls_weighting_scheme calc
_refine_ls_wR_factor_gt 0.0905
_refine_ls_wR_factor_ref 0.0947
_reflns_number_gt 3893
_reflns_number_total 4578
_reflns_threshold_expression >2sigma(I)
_cod_data_source_file om700883a-file004.cif
_cod_data_source_block 07004t
_cod_depositor_comments
;
The following automatic conversions were performed:

'_symmetry_cell_setting' value 'Monoclinic' changed to 'monoclinic'
according to /home/saulius/struct/CIF-dictionaries/cif_core.dic
dictionary named 'cif_core.dic' version 2.4.1 from 2010-06-29.

Automatic conversion script
Id: cif_fix_values 1715 2011-07-08 13:25:40Z adriana 
;
_cod_original_cell_volume 3168.4(14)
_cod_original_sg_symbol_H-M P2(1)/n
_cod_database_code 4070623

loop_
_symmetry_equiv_pos_as_xyz
'x, y, z'
'-x+1/2, y+1/2, -z+1/2'
'-x, -y, -z'
'x-1/2, -y-1/2, z-1/2'

loop_
_atom_site_label
_atom_site_type_symbol
_atom_site_fract_x
_atom_site_fract_y
_atom_site_fract_z
_atom_site_U_iso_or_equiv
_atom_site_adp_type
_atom_site_occupancy
_atom_site_symmetry_multiplicity
_atom_site_calc_flag
_atom_site_refinement_flags
Zr1 Zr 0.21580(4) 0.36588(2) 0.16448(2) 0.01652(14) Uani 1 1 d .
Zr2 Zr 0.32667(4) 0.21888(2) 0.01123(2) 0.01849(14) Uani 1 1 d .
N11 N 0.3148(3) 0.3609(2) 0.05161(18) 0.0184(8) Uani 1 1 d .
N12 N 0.2370(3) 0.2153(2) 0.12272(18) 0.0192(8) Uani 1 1 d .
N13 N 0.3016(3) 0.4138(2) 0.26364(19) 0.0263(9) Uani 1 1 d .
N14 N 0.0482(3) 0.4240(2) 0.1653(2) 0.0270(9) Uani 1 1 d .
N21 N 0.5010(3) 0.2253(2) 0.09569(19) 0.0233(8) Uani 1 1 d .
N22 N 0.1254(3) 0.2449(2) -0.03670(18) 0.0215(8) Uani 1 1 d .
N23 N 0.3210(3) 0.0924(2) -0.0093(2) 0.0273(9) Uani 1 1 d .
N24 N 0.4021(3) 0.2643(2) -0.0756(2) 0.0270(9) Uani 1 1 d .
C1 C 0.5366(4) 0.3794(3) 0.1222(2) 0.0238(10) Uani 1 1 d .
C2 C 0.0085(4) 0.2006(3) 0.0634(2) 0.0224(10) Uani 1 1 d .
C11 C 0.5982(4) 0.3958(3) 0.0542(3) 0.0312(11) Uani 1 1 d .
H11A H 0.5589 0.3615 0.0140 0.047 Uiso 1 1 calc R
H11B H 0.6854 0.3825 0.0661 0.047 Uiso 1 1 calc R
H11C H 0.5883 0.4536 0.0405 0.047 Uiso 1 1 calc R
C12 C 0.6013(4) 0.4343(3) 0.1862(3) 0.0334(12) Uani 1 1 d .
H12A H 0.5637 0.4249 0.2287 0.050 Uiso 1 1 calc R
H12B H 0.5924 0.4920 0.1723 0.050 Uiso 1 1 calc R
H12C H 0.6884 0.4203 0.1977 0.050 Uiso 1 1 calc R
C21 C -0.1191(4) 0.2164(3) 0.0852(3) 0.0326(11) Uani 1 1 d .
H21A H -0.1269 0.2746 0.0961 0.049 Uiso 1 1 calc R
H21B H -0.1259 0.1838 0.1279 0.049 Uiso 1 1 calc R
H21C H -0.1842 0.2008 0.0452 0.049 Uiso 1 1 calc R
C22 C 0.0172(4) 0.1062(3) 0.0456(3) 0.0293(11) Uani 1 1 d .
H22A H 0.0965 0.0948 0.0320 0.044 Uiso 1 1 calc R
H22B H -0.0485 0.0917 0.0056 0.044 Uiso 1 1 calc R
H22C H 0.0089 0.0739 0.0882 0.044 Uiso 1 1 calc R
C111 C 0.4021(4) 0.4065(3) 0.0998(2) 0.0193(9) Uani 1 1 d .
C112 C 0.3501(4) 0.4837(3) 0.1129(2) 0.0223(10) Uani 1 1 d .
H11D H 0.3938 0.5299 0.1414 0.027 Uiso 1 1 calc R
C113 C 0.2285(4) 0.4864(3) 0.0709(2) 0.0212(10) Uani 1 1 d .
H11E H 0.1741 0.5356 0.0628 0.025 Uiso 1 1 calc R
C114 C 0.2099(4) 0.4113(3) 0.0336(2) 0.0190(9) Uani 1 1 d .
H11F H 0.1404 0.4001 -0.0069 0.023 Uiso 1 1 calc R
C121 C 0.1109(4) 0.2191(2) 0.1283(2) 0.0190(9) Uani 1 1 d .
C122 C 0.1010(4) 0.2303(3) 0.2015(2) 0.0224(10) Uani 1 1 d .
H12D H 0.0233 0.2295 0.2213 0.027 Uiso 1 1 calc R
C123 C 0.2230(4) 0.2306(3) 0.2434(2) 0.0221(10) Uani 1 1 d .
H12E H 0.2453 0.2271 0.2972 0.026 Uiso 1 1 calc R
C124 C 0.3039(4) 0.2207(2) 0.1937(2) 0.0204(10) Uani 1 1 d .
H12F H 0.3930 0.2081 0.2077 0.024 Uiso 1 1 calc R
C131 C 0.2893(5) 0.5036(3) 0.2744(3) 0.0404(13) Uani 1 1 d .
H13A H 0.3335 0.5189 0.3223 0.061 Uiso 1 1 calc R
H13B H 0.2026 0.5176 0.2704 0.061 Uiso 1 1 calc R
H13C H 0.3236 0.5332 0.2375 0.061 Uiso 1 1 calc R
C132 C 0.3902(5) 0.3807(3) 0.3254(3) 0.0401(13) Uani 1 1 d .
H13D H 0.4100 0.4230 0.3625 0.060 Uiso 1 1 calc R
H13E H 0.4649 0.3637 0.3088 0.060 Uiso 1 1 calc R
H13F H 0.3540 0.3334 0.3458 0.060 Uiso 1 1 calc R
C141 C -0.0027(5) 0.4240(4) 0.2328(3) 0.0526(16) Uani 1 1 d .
H14A H -0.0807 0.4535 0.2249 0.079 Uiso 1 1 calc R
H14B H 0.0549 0.4510 0.2712 0.079 Uiso 1 1 calc R
H14C H -0.0158 0.3675 0.2470 0.079 Uiso 1 1 calc R
C142 C -0.0471(4) 0.4554(3) 0.1056(3) 0.0347(12) Uani 1 1 d .
H14D H -0.1142 0.4795 0.1258 0.052 Uiso 1 1 calc R
H14E H -0.0785 0.4101 0.0735 0.052 Uiso 1 1 calc R
H14F H -0.0112 0.4970 0.0784 0.052 Uiso 1 1 calc R
C211 C 0.5541(4) 0.2880(3) 0.1425(2) 0.0232(10) Uani 1 1 d .
C212 C 0.6328(4) 0.2538(3) 0.2020(3) 0.0294(11) Uani 1 1 d .
H21D H 0.6795 0.2829 0.2410 0.035 Uiso 1 1 calc R
C213 C 0.6291(4) 0.1668(3) 0.1924(3) 0.0320(11) Uani 1 1 d .
H21E H 0.6722 0.1272 0.2241 0.038 Uiso 1 1 calc R
C214 C 0.5501(4) 0.1515(3) 0.1279(3) 0.0284(11) Uani 1 1 d .
H21F H 0.5315 0.0987 0.1081 0.034 Uiso 1 1 calc R
C221 C 0.0200(4) 0.2502(3) -0.0052(2) 0.0206(10) Uani 1 1 d .
C222 C -0.0704(4) 0.2973(3) -0.0490(2) 0.0255(10) Uani 1 1 d .
H22D H -0.1493 0.3100 -0.0396 0.031 Uiso 1 1 calc R
C223 C -0.0201(4) 0.3224(3) -0.1108(2) 0.0284(11) Uani 1 1 d .
H22E H -0.0592 0.3549 -0.1500 0.034 Uiso 1 1 calc R
C224 C 0.0975(4) 0.2894(3) -0.1018(2) 0.0263(10) Uani 1 1 d .
H22F H 0.1515 0.2959 -0.1351 0.032 Uiso 1 1 calc R
C231 C 0.2787(5) 0.0692(3) -0.0868(3) 0.0456(14) Uani 1 1 d .
H23A H 0.2789 0.0095 -0.0914 0.068 Uiso 1 1 calc R
H23B H 0.3339 0.0931 -0.1162 0.068 Uiso 1 1 calc R
H23C H 0.1957 0.0900 -0.1032 0.068 Uiso 1 1 calc R
C232 C 0.3323(5) 0.0172(3) 0.0359(3) 0.0377(12) Uani 1 1 d .
H23D H 0.3251 -0.0311 0.0047 0.057 Uiso 1 1 calc R
H23E H 0.2673 0.0165 0.0647 0.057 Uiso 1 1 calc R
H23F H 0.4121 0.0168 0.0680 0.057 Uiso 1 1 calc R
C241 C 0.5024(6) 0.2148(4) -0.0980(3) 0.0511(15) Uani 1 1 d .
H24A H 0.5300 0.2417 -0.1387 0.077 Uiso 1 1 calc R
H24B H 0.4718 0.1600 -0.1125 0.077 Uiso 1 1 calc R
H24C H 0.5710 0.2104 -0.0575 0.077 Uiso 1 1 calc R
C242 C 0.3898(5) 0.3428(3) -0.1148(3) 0.0358(12) Uani 1 1 d .
H24D H 0.4396 0.3414 -0.1527 0.054 Uiso 1 1 calc R
H24E H 0.4177 0.3874 -0.0812 0.054 Uiso 1 1 calc R
H24F H 0.3039 0.3516 -0.1366 0.054 Uiso 1 1 calc R

loop_
_atom_site_aniso_label
_atom_site_aniso_U_11
_atom_site_aniso_U_22
_atom_site_aniso_U_33
_atom_site_aniso_U_23
_atom_site_aniso_U_13
_atom_site_aniso_U_12
Zr1 0.0169(2) 0.0159(2) 0.0163(2) 0.00158(17) 0.00177(16) 0.00040(16)
Zr2 0.0197(2) 0.0177(2) 0.0183(2) -0.00113(17) 0.00404(17) 0.00005(17)
N11 0.0186(19) 0.0204(19) 0.0167(18) 0.0006(15) 0.0043(15) -0.0011(15)
N12 0.0200(19) 0.0168(18) 0.0207(19) 0.0019(15) 0.0035(15) -0.0003(15)
N13 0.035(2) 0.022(2) 0.020(2) -0.0014(16) 0.0006(17) -0.0002(17)
N14 0.020(2) 0.027(2) 0.035(2) 0.0087(18) 0.0070(17) 0.0059(16)
N21 0.0195(19) 0.024(2) 0.027(2) 0.0008(16) 0.0049(16) 0.0016(16)
N22 0.024(2) 0.0200(19) 0.0191(19) -0.0044(16) 0.0003(16) -0.0026(16)
N23 0.029(2) 0.019(2) 0.034(2) -0.0015(17) 0.0071(18) 0.0009(16)
N24 0.032(2) 0.025(2) 0.025(2) 0.0016(17) 0.0088(17) -0.0027(17)
C1 0.019(2) 0.026(2) 0.026(2) 0.0009(19) 0.0023(19) -0.0043(19)
C2 0.018(2) 0.020(2) 0.028(2) -0.0009(19) 0.0024(19) -0.0037(18)
C11 0.020(2) 0.034(3) 0.041(3) 0.005(2) 0.007(2) -0.003(2)
C12 0.023(3) 0.033(3) 0.040(3) -0.002(2) -0.003(2) -0.005(2)
C21 0.021(2) 0.039(3) 0.037(3) 0.002(2) 0.003(2) -0.003(2)
C22 0.031(3) 0.025(3) 0.030(3) 0.004(2) -0.001(2) -0.008(2)
C111 0.019(2) 0.023(2) 0.017(2) 0.0007(18) 0.0050(18) -0.0068(18)
C112 0.027(2) 0.018(2) 0.023(2) 0.0011(18) 0.0050(19) -0.0075(19)
C113 0.026(2) 0.016(2) 0.022(2) 0.0065(18) 0.0068(19) 0.0005(18)
C114 0.019(2) 0.020(2) 0.018(2) 0.0058(18) 0.0018(18) -0.0002(18)
C121 0.019(2) 0.015(2) 0.024(2) 0.0033(18) 0.0051(18) 0.0012(17)
C122 0.024(2) 0.019(2) 0.028(3) 0.0034(19) 0.013(2) -0.0037(18)
C123 0.029(3) 0.019(2) 0.019(2) 0.0050(18) 0.005(2) -0.0015(19)
C124 0.021(2) 0.016(2) 0.022(2) 0.0031(18) -0.0007(19) 0.0030(18)
C131 0.064(4) 0.028(3) 0.028(3) -0.005(2) 0.004(3) 0.000(3)
C132 0.050(3) 0.037(3) 0.026(3) 0.002(2) -0.012(2) -0.003(2)
C141 0.040(3) 0.069(4) 0.056(4) 0.028(3) 0.029(3) 0.021(3)
C142 0.021(2) 0.029(3) 0.052(3) 0.002(2) 0.001(2) 0.002(2)
C211 0.014(2) 0.028(3) 0.027(2) 0.001(2) 0.0049(19) -0.0016(19)
C212 0.022(2) 0.036(3) 0.028(3) 0.001(2) 0.001(2) -0.003(2)
C213 0.025(3) 0.033(3) 0.036(3) 0.009(2) -0.002(2) 0.007(2)
C214 0.024(2) 0.025(3) 0.037(3) 0.002(2) 0.006(2) 0.005(2)
C221 0.020(2) 0.019(2) 0.021(2) -0.0035(18) -0.0011(19) -0.0034(18)
C222 0.022(2) 0.022(2) 0.029(3) -0.003(2) -0.003(2) -0.0018(19)
C223 0.030(3) 0.026(3) 0.024(2) 0.001(2) -0.009(2) -0.001(2)
C224 0.035(3) 0.023(2) 0.020(2) -0.0005(19) -0.001(2) -0.004(2)
C231 0.060(4) 0.026(3) 0.046(3) -0.005(2) -0.002(3) -0.001(3)
C232 0.036(3) 0.024(3) 0.053(3) 0.005(2) 0.008(2) -0.004(2)
C241 0.063(4) 0.048(4) 0.053(4) 0.001(3) 0.036(3) 0.004(3)
C242 0.038(3) 0.039(3) 0.030(3) 0.008(2) 0.005(2) -0.011(2)

loop_
_atom_type_symbol
_atom_type_description
_atom_type_scat_dispersion_real
_atom_type_scat_dispersion_imag
_atom_type_scat_source
C C 0.0033 0.0016 'International Tables Vol C Tables 4.2.6.8 and 6.1.1.4'
H H 0.0000 0.0000 'International Tables Vol C Tables 4.2.6.8 and 6.1.1.4'
N N 0.0061 0.0033 'International Tables Vol C Tables 4.2.6.8 and 6.1.1.4'
Zr Zr -2.9673 0.5597 'International Tables Vol C Tables 4.2.6.8 and 6.1.1.4'

loop_
_geom_angle_atom_site_label_1
_geom_angle_atom_site_label_2
_geom_angle_atom_site_label_3
_geom_angle
N13 Zr1 N14 94.93(15)
N13 Zr1 C114 132.80(14)
N14 Zr1 C114 90.41(14)
N13 Zr1 N11 123.93(13)
N14 Zr1 N11 122.39(13)
C114 Zr1 N11 32.09(12)
N13 Zr1 C124 93.40(14)
N14 Zr1 C124 135.85(14)
C114 Zr1 C124 114.40(13)
N11 Zr1 C124 86.85(12)
N13 Zr1 N12 124.88(13)
N14 Zr1 N12 124.04(13)
C114 Zr1 N12 88.34(12)
N11 Zr1 N12 69.16(11)
C124 Zr1 N12 31.52(12)
N13 Zr1 C123 81.27(14)
N14 Zr1 C123 108.07(14)
C114 Zr1 C123 140.54(13)
N11 Zr1 C123 117.62(12)
C124 Zr1 C123 31.39(14)
N12 Zr1 C123 52.33(12)
N13 Zr1 C113 104.16(14)
N14 Zr1 C113 79.80(14)
C114 Zr1 C113 31.22(13)
N11 Zr1 C113 52.62(12)
C124 Zr1 C113 139.05(13)
N12 Zr1 C113 118.64(12)
C123 Zr1 C113 170.24(13)
N13 Zr1 C111 92.82(14)
N14 Zr1 C111 130.93(14)
C114 Zr1 C111 51.42(13)
N11 Zr1 C111 31.27(12)
C124 Zr1 C111 91.72(13)
N12 Zr1 C111 88.66(12)
C123 Zr1 C111 120.99(13)
C113 Zr1 C111 51.38(13)
N13 Zr1 C121 131.69(14)
N14 Zr1 C121 93.48(14)
C114 Zr1 C121 94.54(13)
N11 Zr1 C121 89.58(12)
C124 Zr1 C121 50.88(13)
N12 Zr1 C121 31.11(12)
C123 Zr1 C121 51.02(13)
C113 Zr1 C121 124.14(13)
C111 Zr1 C121 116.13(13)
N13 Zr1 C122 103.64(14)
N14 Zr1 C122 84.73(14)
C114 Zr1 C122 123.55(13)
N11 Zr1 C122 118.68(12)
C124 Zr1 C122 51.21(14)
N12 Zr1 C122 51.60(12)
C123 Zr1 C122 31.13(13)
C113 Zr1 C122 149.13(13)
C111 Zr1 C122 139.55(13)
C121 Zr1 C122 30.36(13)
N13 Zr1 C112 82.13(14)
N14 Zr1 C112 103.16(14)
C114 Zr1 C112 51.13(13)
N11 Zr1 C112 51.80(12)
C124 Zr1 C112 120.92(14)
N12 Zr1 C112 118.34(12)
C123 Zr1 C112 145.63(13)
C113 Zr1 C112 30.97(13)
C111 Zr1 C112 30.71(13)
C121 Zr1 C112 141.09(13)
C122 Zr1 C112 169.94(13)
N23 Zr2 N24 101.90(15)
N23 Zr2 N21 99.66(14)
N24 Zr2 N21 96.84(14)
N23 Zr2 N22 96.60(14)
N24 Zr2 N22 97.20(14)
N21 Zr2 N22 155.80(13)
N23 Zr2 N11 170.39(13)
N24 Zr2 N11 87.65(13)
N21 Zr2 N11 79.96(12)
N22 Zr2 N11 81.03(12)
N23 Zr2 N12 97.44(13)
N24 Zr2 N12 160.65(13)
N21 Zr2 N12 80.22(12)
N22 Zr2 N12 80.00(12)
N11 Zr2 N12 73.00(11)
C111 N11 C114 106.7(3)
C111 N11 Zr2 128.9(3)
C114 N11 Zr2 124.3(3)
C111 N11 Zr1 78.3(2)
C114 N11 Zr1 73.9(2)
Zr2 N11 Zr1 110.01(13)
C124 N12 C121 106.5(3)
C124 N12 Zr2 125.3(3)
C121 N12 Zr2 127.7(3)
C124 N12 Zr1 73.5(2)
C121 N12 Zr1 78.0(2)
Zr2 N12 Zr1 107.76(12)
C132 N13 C131 108.5(4)
C132 N13 Zr1 134.0(3)
C131 N13 Zr1 116.9(3)
C141 N14 C142 108.6(4)
C141 N14 Zr1 118.9(3)
C142 N14 Zr1 131.5(3)
C211 N21 C214 105.3(4)
C211 N21 Zr2 132.7(3)
C214 N21 Zr2 118.3(3)
C221 N22 C224 105.4(4)
C221 N22 Zr2 132.1(3)
C224 N22 Zr2 118.9(3)
C232 N23 C231 109.2(4)
C232 N23 Zr2 135.2(3)
C231 N23 Zr2 114.9(3)
C242 N24 C241 109.5(4)
C242 N24 Zr2 133.1(3)
C241 N24 Zr2 116.8(3)
C111 C1 C211 114.6(3)
C111 C1 C12 109.5(4)
C211 C1 C12 110.0(4)
C111 C1 C11 105.6(3)
C211 C1 C11 108.1(4)
C12 C1 C11 108.7(4)
C121 C2 C221 113.5(3)
C121 C2 C21 109.4(4)
C221 C2 C21 110.3(4)
C121 C2 C22 107.1(3)
C221 C2 C22 108.3(4)
C21 C2 C22 108.0(4)
N11 C111 C112 108.9(4)
N11 C111 C1 122.9(4)
C112 C111 C1 127.4(4)
N11 C111 Zr1 70.4(2)
C112 C111 Zr1 76.6(2)
C1 C111 Zr1 126.6(3)
C111 C112 C113 107.5(4)
C111 C112 Zr1 72.7(2)
C113 C112 Zr1 72.4(2)
C114 C113 C112 106.6(4)
C114 C113 Zr1 70.5(2)
C112 C113 Zr1 76.6(2)
C113 C114 N11 110.2(4)
C113 C114 Zr1 78.3(2)
N11 C114 Zr1 74.0(2)
C122 C121 N12 109.1(4)
C122 C121 C2 128.4(4)
N12 C121 C2 121.8(4)
C122 C121 Zr1 75.2(2)
N12 C121 Zr1 70.9(2)
C2 C121 Zr1 126.7(3)
C121 C122 C123 107.7(4)
C121 C122 Zr1 74.4(2)
C123 C122 Zr1 72.5(2)
C124 C123 C122 106.4(4)
C124 C123 Zr1 71.5(2)
C122 C123 Zr1 76.4(2)
N12 C124 C123 110.2(4)
N12 C124 Zr1 75.0(2)
C123 C124 Zr1 77.1(2)
C212 C211 N21 109.9(4)
C212 C211 C1 127.8(4)
N21 C211 C1 121.8(4)
C211 C212 C213 107.1(4)
C214 C213 C212 106.7(4)
C213 C214 N21 110.9(4)
C222 C221 N22 110.2(4)
C222 C221 C2 128.1(4)
N22 C221 C2 121.3(4)
C221 C222 C223 106.9(4)
C224 C223 C222 106.4(4)
C223 C224 N22 111.0(4)

loop_
_geom_bond_atom_site_label_1
_geom_bond_atom_site_label_2
_geom_bond_distance
Zr1 N13 2.049(4)
Zr1 N14 2.051(3)
Zr1 C114 2.513(4)
Zr1 N11 2.515(3)
Zr1 C124 2.535(4)
Zr1 N12 2.555(3)
Zr1 C123 2.605(4)
Zr1 C113 2.612(4)
Zr1 C111 2.615(4)
Zr1 C121 2.645(4)
Zr1 C122 2.656(4)
Zr1 C112 2.665(4)
Zr2 N23 2.060(4)
Zr2 N24 2.061(4)
Zr2 N21 2.232(4)
Zr2 N22 2.250(4)
Zr2 N11 2.404(3)
Zr2 N12 2.434(3)
N11 C111 1.386(5)
N11 C114 1.390(5)
N12 C124 1.383(5)
N12 C121 1.397(5)
N13 C132 1.455(6)
N13 C131 1.460(6)
N14 C141 1.453(6)
N14 C142 1.460(6)
N21 C211 1.381(6)
N21 C214 1.386(6)
N22 C221 1.381(5)
N22 C224 1.384(6)
N23 C232 1.457(6)
N23 C231 1.469(6)
N24 C242 1.446(6)
N24 C241 1.469(6)
C1 C111 1.512(6)
C1 C211 1.515(6)
C1 C12 1.539(6)
C1 C11 1.549(6)
C2 C121 1.512(6)
C2 C221 1.518(6)
C2 C21 1.536(6)
C2 C22 1.553(6)
C111 C112 1.399(6)
C112 C113 1.410(6)
C113 C114 1.382(6)
C121 C122 1.388(6)
C122 C123 1.413(6)
C123 C124 1.392(6)
C211 C212 1.379(6)
C212 C213 1.404(7)
C213 C214 1.360(7)
C221 C222 1.380(6)
C222 C223 1.411(6)
C223 C224 1.368(6)
